data_7202633
loop_
_publ_author_name
'Ayumi Saitoh'
'Hitoshi Miyasaka'
'Masahiro Yamashita'
'Rodolphe Cl\'erac'

_publ_section_title
;
 Direct evidence of exchange interaction dependence of magnetization
 relaxation in a family of ferromagnetic-type single-chain magnets
;
_journal_issue 19
_journal_name_full 'Journal of Materials Chemistry'
_journal_page_first 2002
_journal_paper_doi 10.1039/b617493k
_journal_volume 17
_journal_year 2007
_chemical_formula_moiety 'C62 H70 Cl2 Mn2 N12 Ni O14 '
_chemical_formula_sum 'C62 H70 Cl2 Mn2 N12 Ni O14'
_chemical_formula_weight 1446.79
_space_group_IT_number 15
_symmetry_cell_setting monoclinic
_symmetry_Int_Tables_number 15
_symmetry_space_group_name_Hall '-C 2yc'
_symmetry_space_group_name_H-M 'C 1 2/c 1'
_cell_angle_alpha 90.0000
_cell_angle_beta 98.103(5)
_cell_angle_gamma 90.0000
_cell_formula_units_Z 4
_cell_length_a 21.992(10)
_cell_length_b 16.141(7)
_cell_length_c 17.831(8)
_cell_measurement_reflns_used 8736
_cell_measurement_temperature 93.1
_cell_measurement_theta_max 31.0
_cell_measurement_theta_min 6.3
_cell_volume 6266(5)
_computing_cell_refinement CrystalClear
_computing_data_collection CrystalClear
_computing_data_reduction CrystalStructure
_computing_publication_material 'CrystalStructure 3.8'
_computing_structure_refinement CRYSTALS
_computing_structure_solution SIR92
_diffrn_detector_area_resol_mean 7.31
_diffrn_measured_fraction_theta_full 0.981
_diffrn_measured_fraction_theta_max 0.873
_diffrn_measurement_device_type 'Rigaku Saturn'
_diffrn_measurement_method \w
_diffrn_radiation_type 'Mo K\a'
_diffrn_radiation_wavelength 0.71070
_diffrn_reflns_av_R_equivalents 0.046
_diffrn_reflns_limit_h_max 31
_diffrn_reflns_limit_h_min -31
_diffrn_reflns_limit_k_max 21
_diffrn_reflns_limit_k_min -17
_diffrn_reflns_limit_l_max 25
_diffrn_reflns_limit_l_min -22
_diffrn_reflns_number 27994
_diffrn_reflns_theta_full 25.00
_diffrn_reflns_theta_max 31.06
_exptl_absorpt_coefficient_mu 0.856
_exptl_absorpt_correction_T_max 0.910
_exptl_absorpt_correction_T_min 0.789
_exptl_absorpt_correction_type multi-scan
_exptl_absorpt_process_details 'Jacobson, R. (1998) Private communication'
_exptl_crystal_colour colorless
_exptl_crystal_density_diffrn 1.533
_exptl_crystal_density_method 'not measured'
_exptl_crystal_description prism
_exptl_crystal_F_000 3000.00
_exptl_crystal_size_max 0.15
_exptl_crystal_size_mid 0.13
_exptl_crystal_size_min 0.11
_refine_diff_density_max 1.71
_refine_diff_density_min -1.07
_refine_ls_extinction_method none
_refine_ls_goodness_of_fit_ref 1.000
_refine_ls_hydrogen_treatment refall
_refine_ls_number_parameters 462
_refine_ls_number_reflns 5424
_refine_ls_R_factor_gt 0.0601
_refine_ls_shift/su_max 0.0015
_refine_ls_structure_factor_coef Fsqd
_refine_ls_weighting_details 'w = 1/[0.0002Fo^2^ + 2.5000\s(Fo^2^)]/(4Fo^2^)'
_refine_ls_weighting_scheme calc
_refine_ls_wR_factor_ref 0.1296
_reflns_number_gt 3532
_reflns_number_total 5427
_reflns_threshold_expression F^2^>2.0\s(F^2^)
_cod_data_source_file b617493k.txt
_cod_data_source_block '__Mn_H_ClO4-Ni_eiao_py'
_cod_original_formula_sum 'C62 H70 Cl2 Mn2 N12 Ni O14 '
_cod_database_code 7202633

loop_
_symmetry_equiv_pos_site_id
_symmetry_equiv_pos_as_xyz
1 +X,+Y,+Z
2 -X,+Y,1/2-Z
3 -X,-Y,-Z
4 +X,-Y,1/2+Z
5 1/2+X,1/2+Y,+Z
6 1/2-X,1/2+Y,1/2-Z
7 1/2-X,1/2-Y,-Z
8 1/2+X,1/2-Y,1/2+Z

loop_
_atom_site_label
_atom_site_type_symbol
_atom_site_fract_x
_atom_site_fract_y
_atom_site_fract_z
_atom_site_U_iso_or_equiv
_atom_site_adp_type
_atom_site_occupancy
_atom_site_symmetry_multiplicity
_atom_site_calc_flag
_atom_site_refinement_flags
_atom_site_disorder_assembly
_atom_site_disorder_group
Ni(1) Ni 1.0000 0.23199(6) 0.2500 0.0291(2) Uani 1.00 2 d S . .
Mn(1) Mn 1.18599(3) 0.28806(4) 0.44395(4) 0.02104(19) Uani 1.00 1 d . . .
Cl(1) Cl 1.10961(7) 0.71731(9) 0.34243(8) 0.0429(4) Uani 1.00 1 d . . .
O(1) O 1.21538(14) 0.17849(18) 0.46779(16) 0.0238(8) Uani 1.00 1 d . . .
O(2) O 1.23691(14) 0.30196(19) 0.36915(16) 0.0255(8) Uani 1.00 1 d . . .
O(3) O 1.10750(15) 0.2401(2) 0.37529(18) 0.0334(10) Uani 1.00 1 d . . .
O(4) O 1.1646(3) 0.6781(4) 0.3666(10) 0.280(6) Uani 1.00 1 d . . .
O(5) O 1.0746(3) 0.6660(4) 0.3752(3) 0.131(2) Uani 1.00 1 d . . .
O(6) O 1.1063(6) 0.7156(5) 0.2688(3) 0.237(5) Uani 1.00 1 d . . .
O(7) O 1.1195(2) 0.7971(2) 0.3724(2) 0.0642(14) Uani 1.00 1 d . . .
N(1) N 1.13456(16) 0.2853(2) 0.52699(19) 0.0195(10) Uani 1.00 1 d . . .
N(2) N 1.16363(17) 0.4077(2) 0.4439(2) 0.0210(10) Uani 1.00 1 d . . .
N(3) N 1.0908(2) 0.2335(2) 0.3024(2) 0.0333(12) Uani 1.00 1 d . . .
N(4) N 1.04518(19) 0.2286(2) 0.1577(2) 0.0320(12) Uani 1.00 1 d . . .
N(5) N 1.1353(2) 0.2238(2) 0.1155(2) 0.0339(12) Uani 1.00 1 d . . .
N(6) N 1.0000 0.0993(3) 0.2500 0.0361(18) Uani 1.00 2 d S . .
N(7) N 1.0000 0.3653(3) 0.2500 0.0256(16) Uani 1.00 2 d S . .
C(1) C 1.1772(2) 0.1192(2) 0.4865(2) 0.0259(13) Uani 1.00 1 d . . .
C(2) C 1.1861(2) 0.0370(2) 0.4638(2) 0.0288(14) Uani 1.00 1 d . . .
C(3) C 1.1492(2) -0.0263(3) 0.4851(3) 0.0365(15) Uani 1.00 1 d . . .
C(4) C 1.1035(2) -0.0104(3) 0.5301(3) 0.0423(17) Uani 1.00 1 d . . .
C(5) C 1.0949(2) 0.0698(3) 0.5518(3) 0.0364(15) Uani 1.00 1 d . . .
C(6) C 1.1300(2) 0.1351(2) 0.5296(2) 0.0266(13) Uani 1.00 1 d . . .
C(7) C 1.1161(2) 0.2178(3) 0.5537(2) 0.0269(13) Uani 1.00 1 d . . .
C(8) C 1.1190(2) 0.3679(2) 0.5587(2) 0.0231(12) Uani 1.00 1 d . . .
C(9) C 1.0596(2) 0.3642(3) 0.5931(2) 0.0293(14) Uani 1.00 1 d . . .
C(10) C 1.1728(2) 0.3874(3) 0.6212(2) 0.0298(14) Uani 1.00 1 d . . .
C(11) C 1.1144(2) 0.4302(2) 0.4913(2) 0.0223(12) Uani 1.00 1 d . . .
C(12) C 1.0532(2) 0.4215(3) 0.4388(2) 0.0280(13) Uani 1.00 1 d . . .
C(13) C 1.1212(2) 0.5192(2) 0.5200(2) 0.0309(14) Uani 1.00 1 d . . .
C(14) C 1.1835(2) 0.4621(3) 0.4005(2) 0.0250(13) Uani 1.00 1 d . . .
C(15) C 1.2261(2) 0.4490(2) 0.3473(2) 0.0229(12) Uani 1.00 1 d . . .
C(16) C 1.2432(2) 0.5183(3) 0.3069(2) 0.0321(14) Uani 1.00 1 d . . .
C(17) C 1.2841(2) 0.5110(3) 0.2557(2) 0.0326(15) Uani 1.00 1 d . . .
C(18) C 1.3083(2) 0.4339(3) 0.2428(2) 0.0372(16) Uani 1.00 1 d . . .
C(19) C 1.2923(2) 0.3646(3) 0.2813(2) 0.0320(14) Uani 1.00 1 d . . .
C(20) C 1.2507(2) 0.3704(2) 0.3341(2) 0.0246(13) Uani 1.00 1 d . . .
C(21) C 1.1325(2) 0.2266(3) 0.2568(2) 0.0323(14) Uani 1.00 1 d . . .
C(22) C 1.1064(2) 0.2250(2) 0.1779(2) 0.0287(14) Uani 1.00 1 d . . .
C(23) C 1.2017(2) 0.2258(3) 0.1136(2) 0.0350(15) Uani 1.00 1 d . . .
C(24) C 1.2213(2) 0.3072(3) 0.0833(3) 0.0512(19) Uani 1.00 1 d . . .
C(25) C 1.0901(2) 0.2261(3) 0.0530(2) 0.0368(15) Uani 1.00 1 d . . .
C(26) C 1.0358(2) 0.2271(3) 0.0804(2) 0.0363(15) Uani 1.00 1 d . . .
C(27) C 0.9714(2) 0.0563(3) 0.1907(3) 0.0386(16) Uani 1.00 1 d . . .
C(28) C 0.9707(2) -0.0291(3) 0.1891(3) 0.0421(17) Uani 1.00 1 d . . .
C(29) C 1.000000(10) -0.0732(5) 0.250000(10) 0.043(2) Uani 1.00 2 d S . .
C(30) C 0.9489(2) 0.4104(3) 0.2585(2) 0.0323(14) Uani 1.00 1 d . . .
C(31) C 0.9477(2) 0.4967(3) 0.2577(2) 0.0334(15) Uani 1.00 1 d . . .
C(32) C 1.000000(10) 0.5410(4) 0.250000(10) 0.032(2) Uani 1.00 2 d S . .
H(1) H 1.2174 0.0247 0.4338 0.034 Uiso 1.00 1 c R . .
H(2) H 1.1553 -0.0814 0.4688 0.043 Uiso 1.00 1 c R . .
H(3) H 1.0789 -0.0540 0.5452 0.051 Uiso 1.00 1 c R . .
H(4) H 1.0641 0.0812 0.5829 0.045 Uiso 1.00 1 c R . .
H(5) H 1.0910 0.2222 0.5927 0.033 Uiso 1.00 1 c R . .
H(6) H 1.0286 0.3392 0.5579 0.035 Uiso 1.00 1 c R . .
H(7) H 1.0473 0.4187 0.6043 0.036 Uiso 1.00 1 c R . .
H(8) H 1.0658 0.3323 0.6383 0.036 Uiso 1.00 1 c R . .
H(9) H 1.1641 0.3657 0.6681 0.036 Uiso 1.00 1 c R . .
H(10) H 1.1780 0.4457 0.6254 0.036 Uiso 1.00 1 c R . .
H(11) H 1.2093 0.3629 0.6087 0.036 Uiso 1.00 1 c R . .
H(12) H 1.0430 0.4728 0.4142 0.034 Uiso 1.00 1 c R . .
H(13) H 1.0218 0.4064 0.4678 0.034 Uiso 1.00 1 c R . .
H(14) H 1.0568 0.3799 0.4020 0.034 Uiso 1.00 1 c R . .
H(15) H 1.1623 0.5283 0.5432 0.037 Uiso 1.00 1 c R . .
H(16) H 1.0939 0.5287 0.5559 0.038 Uiso 1.00 1 c R . .
H(17) H 1.1117 0.5562 0.4785 0.038 Uiso 1.00 1 c R . .
H(18) H 1.1685 0.5169 0.4041 0.030 Uiso 1.00 1 c R . .
H(19) H 1.2262 0.5711 0.3153 0.038 Uiso 1.00 1 c R . .
H(20) H 1.2956 0.5583 0.2293 0.039 Uiso 1.00 1 c R . .
H(21) H 1.3363 0.4286 0.2072 0.045 Uiso 1.00 1 c R . .
H(22) H 1.3096 0.3124 0.2718 0.039 Uiso 1.00 1 c R . .
H(23) H 1.1753 0.2230 0.2740 0.040 Uiso 1.00 1 c R . .
H(24) H 1.2225 0.2177 0.1635 0.043 Uiso 1.00 1 c R . .
H(25) H 1.2122 0.1824 0.0817 0.043 Uiso 1.00 1 c R . .
H(27) H 1.2196 0.3040 0.0299 0.062 Uiso 1.00 1 c R . .
H(28) H 1.1948 0.3500 0.0956 0.062 Uiso 1.00 1 c R . .
H(29) H 1.0960 0.2269 0.0013 0.044 Uiso 1.00 1 c R . .
H(30) H 0.9967 0.2268 0.0501 0.042 Uiso 1.00 1 c R . .
H(31) H 0.9509 0.0859 0.1484 0.046 Uiso 1.00 1 c R . .
H(32) H 0.9502 -0.0575 0.1462 0.051 Uiso 1.00 1 c R . .
H(33) H 0.9125 0.3815 0.2652 0.039 Uiso 1.00 1 c R . .
H(34) H 0.9106 0.5251 0.2626 0.040 Uiso 1.00 1 c R . .
H(41) H 1.0000 -0.1404 0.2500 0.051 Uiso 1.00 2 c R . .
H(42) H 1.0000 0.5884 0.2500 0.038 Uiso 1.00 2 c R . .
H(44) H 1.2622 0.3190 0.1057 0.062 Uiso 1.00 1 c R . .

loop_
_atom_site_aniso_label
_atom_site_aniso_U_11
_atom_site_aniso_U_22
_atom_site_aniso_U_33
_atom_site_aniso_U_12
_atom_site_aniso_U_13
_atom_site_aniso_U_23
Ni(1) 0.0237(5) 0.0302(5) 0.0331(5) 0.0000 0.0027(4) 0.0000
Mn(1) 0.0208(3) 0.0217(4) 0.0213(3) 0.0051(3) 0.0052(3) 0.0022(3)
Cl(1) 0.0471(8) 0.0398(8) 0.0464(8) -0.0131(7) 0.0225(6) -0.0091(6)
O(1) 0.0254(18) 0.0207(17) 0.0264(17) 0.0037(14) 0.0075(14) 0.0018(14)
O(2) 0.0297(18) 0.0220(17) 0.0260(17) 0.0044(14) 0.0078(14) 0.0062(14)
O(3) 0.035(2) 0.038(2) 0.0256(19) 0.0022(16) 0.0002(15) -0.0075(15)
O(4) 0.076(5) 0.087(5) 0.66(2) 0.010(4) 0.013(9) -0.122(9)
O(5) 0.199(7) 0.121(4) 0.092(4) -0.095(5) 0.084(4) -0.024(3)
O(6) 0.519(19) 0.160(6) 0.046(3) -0.206(10) 0.092(6) -0.045(4)
O(7) 0.094(3) 0.036(2) 0.063(2) 0.000(2) 0.013(2) -0.013(2)
N(1) 0.0155(19) 0.024(2) 0.0182(19) 0.0012(17) 0.0010(15) -0.0016(17)
N(2) 0.020(2) 0.021(2) 0.021(2) 0.0054(16) 0.0015(17) -0.0008(17)
N(3) 0.038(2) 0.022(2) 0.039(2) 0.0003(19) 0.001(2) 0.0007(19)
N(4) 0.030(2) 0.027(2) 0.039(2) 0.0034(19) 0.004(2) -0.0036(19)
N(5) 0.038(2) 0.035(2) 0.031(2) 0.008(2) 0.011(2) 0.0005(19)
N(6) 0.025(3) 0.039(3) 0.045(3) 0.0000 0.004(3) 0.0000
N(7) 0.023(3) 0.030(3) 0.024(3) 0.0000 0.003(2) 0.0000
C(1) 0.027(2) 0.023(2) 0.026(2) -0.000(2) -0.004(2) 0.002(2)
C(2) 0.034(3) 0.022(2) 0.030(2) 0.001(2) 0.005(2) -0.001(2)
C(3) 0.042(3) 0.023(2) 0.044(3) 0.000(2) 0.000(2) -0.001(2)
C(4) 0.040(3) 0.031(3) 0.057(3) -0.008(2) 0.010(2) 0.003(2)
C(5) 0.036(3) 0.032(3) 0.044(3) -0.001(2) 0.014(2) 0.005(2)
C(6) 0.025(2) 0.024(2) 0.032(2) -0.001(2) 0.007(2) 0.004(2)
C(7) 0.022(2) 0.034(2) 0.026(2) 0.001(2) 0.007(2) -0.000(2)
C(8) 0.026(2) 0.020(2) 0.023(2) 0.003(2) 0.005(2) -0.002(2)
C(9) 0.027(2) 0.033(2) 0.029(2) 0.003(2) 0.008(2) -0.006(2)
C(10) 0.030(2) 0.037(3) 0.023(2) 0.002(2) 0.005(2) -0.005(2)
C(11) 0.021(2) 0.021(2) 0.026(2) 0.002(2) 0.005(2) -0.005(2)
C(12) 0.022(2) 0.032(2) 0.030(2) 0.008(2) 0.006(2) -0.000(2)
C(13) 0.033(3) 0.028(2) 0.033(2) 0.003(2) 0.009(2) -0.005(2)
C(14) 0.030(2) 0.021(2) 0.023(2) 0.003(2) 0.000(2) -0.000(2)
C(15) 0.024(2) 0.023(2) 0.022(2) -0.002(2) 0.003(2) 0.002(2)
C(16) 0.036(3) 0.028(2) 0.030(2) -0.002(2) -0.001(2) 0.003(2)
C(17) 0.037(3) 0.035(3) 0.026(2) -0.010(2) 0.005(2) 0.005(2)
C(18) 0.033(3) 0.052(3) 0.029(2) -0.004(2) 0.010(2) 0.007(2)
C(19) 0.032(3) 0.033(3) 0.034(2) 0.004(2) 0.012(2) 0.003(2)
C(20) 0.023(2) 0.028(2) 0.022(2) -0.001(2) 0.001(2) 0.001(2)
C(21) 0.034(3) 0.030(2) 0.036(2) 0.007(2) 0.016(2) 0.000(2)
C(22) 0.029(2) 0.025(2) 0.031(2) 0.005(2) 0.003(2) 0.000(2)
C(23) 0.040(3) 0.032(3) 0.035(2) 0.007(2) 0.013(2) 0.001(2)
C(24) 0.050(3) 0.048(3) 0.057(3) 0.005(3) 0.012(3) 0.013(3)
C(25) 0.045(3) 0.037(3) 0.028(2) 0.012(2) 0.001(2) -0.001(2)
C(26) 0.040(3) 0.033(3) 0.032(3) 0.011(2) -0.006(2) -0.007(2)
C(27) 0.036(3) 0.037(3) 0.043(3) -0.002(2) 0.005(2) -0.003(2)
C(28) 0.034(3) 0.036(3) 0.058(3) 0.002(2) 0.011(2) -0.010(2)
C(29) 0.035(4) 0.033(4) 0.061(5) 0.0000 0.009(4) 0.0000
C(30) 0.029(2) 0.034(3) 0.034(2) -0.001(2) 0.003(2) -0.001(2)
C(31) 0.034(3) 0.033(3) 0.033(2) 0.008(2) 0.005(2) -0.003(2)
C(32) 0.039(4) 0.030(4) 0.028(3) 0.0000 0.009(3) 0.0000

loop_
_atom_type_symbol
_atom_type_description
_atom_type_scat_dispersion_real
_atom_type_scat_dispersion_imag
_atom_type_scat_source
C C 0.003 0.002
;
International Tables for Crystallography
(1992, Vol. C, Tables 4.2.6.8 and 6.1.1.4)
;
H H 0.000 0.000
;
International Tables for Crystallography
(1992, Vol. C, Table 6.1.1.4)
;
N N 0.006 0.003
;
International Tables for Crystallography
(1992, Vol. C, Tables 4.2.6.8 and 6.1.1.4)
;
O O 0.011 0.006
;
International Tables for Crystallography
(1992, Vol. C, Tables 4.2.6.8 and 6.1.1.4)
;
Cl Cl 0.148 0.159
;
International Tables for Crystallography
(1992, Vol. C, Tables 4.2.6.8 and 6.1.1.4)
;
Mn Mn 0.337 0.728
;
International Tables for Crystallography
(1992, Vol. C, Tables 4.2.6.8 and 6.1.1.4)
;
Ni Ni 0.339 1.112
;
International Tables for Crystallography
(1992, Vol. C, Tables 4.2.6.8 and 6.1.1.4)
;

loop_
_geom_angle_atom_site_label_1
_geom_angle_atom_site_label_2
_geom_angle_atom_site_label_3
_geom_angle
_geom_angle_publ_flag
_geom_angle_site_symmetry_1
_geom_angle_site_symmetry_2
_geom_angle_site_symmetry_3
N(3) Ni(1) N(3) 178.69(15) yes . . 2_755
N(3) Ni(1) N(4) 79.44(16) yes . . .
N(3) Ni(1) N(4) 100.60(16) yes . . 2_755
N(3) Ni(1) N(6) 90.66(10) yes . . .
N(3) Ni(1) N(7) 89.34(10) yes . . .
N(3) Ni(1) N(4) 100.60(16) yes 2_755 . .
N(3) Ni(1) N(4) 79.44(16) yes 2_755 . 2_755
N(3) Ni(1) N(6) 90.66(10) yes 2_755 . .
N(3) Ni(1) N(7) 89.34(10) yes 2_755 . .
N(4) Ni(1) N(4) 176.94(16) yes . . 2_755
N(4) Ni(1) N(6) 88.47(11) yes . . .
N(4) Ni(1) N(7) 91.53(11) yes . . .
N(4) Ni(1) N(6) 88.47(11) yes 2_755 . .
N(4) Ni(1) N(7) 91.53(11) yes 2_755 . .
N(6) Ni(1) N(7) 0(311) yes . . .
O(1) Mn(1) O(1) 80.04(10) yes . . 7_756
O(1) Mn(1) O(2) 92.97(13) yes . . .
O(1) Mn(1) O(3) 90.75(12) yes . . .
O(1) Mn(1) N(1) 91.34(14) yes . . .
O(1) Mn(1) N(2) 166.68(13) yes . . .
O(1) Mn(1) O(2) 82.66(11) yes 7_756 . .
O(1) Mn(1) O(3) 170.75(11) yes 7_756 . .
O(1) Mn(1) N(1) 93.95(11) yes 7_756 . .
O(1) Mn(1) N(2) 89.06(12) yes 7_756 . .
O(2) Mn(1) O(3) 98.78(13) yes . . .
O(2) Mn(1) N(1) 173.97(14) yes . . .
O(2) Mn(1) N(2) 93.20(14) yes . . .
O(3) Mn(1) N(1) 85.37(13) yes . . .
O(3) Mn(1) N(2) 99.95(13) yes . . .
N(1) Mn(1) N(2) 81.73(15) yes . . .
O(4) Cl(1) O(5) 96.5(5) yes . . .
O(4) Cl(1) O(6) 103.2(9) yes . . .
O(4) Cl(1) O(7) 102.8(4) yes . . .
O(5) Cl(1) O(6) 118.6(5) yes . . .
O(5) Cl(1) O(7) 118.4(3) yes . . .
O(6) Cl(1) O(7) 112.8(4) yes . . .
Mn(1) O(1) Mn(1) 99.96(11) yes . . 7_756
Mn(1) O(1) C(1) 120.7(2) yes . . .
Mn(1) O(1) C(1) 120.2(2) yes 7_756 . .
Mn(1) O(2) C(20) 129.5(2) yes . . .
Mn(1) O(3) N(3) 134.3(2) yes . . .
Mn(1) N(1) C(7) 122.8(3) yes . . .
Mn(1) N(1) C(8) 116.3(2) yes . . .
C(7) N(1) C(8) 120.9(3) yes . . .
Mn(1) N(2) C(11) 115.4(2) yes . . .
Mn(1) N(2) C(14) 123.9(3) yes . . .
C(11) N(2) C(14) 120.3(3) yes . . .
Ni(1) N(3) O(3) 124.4(3) yes . . .
Ni(1) N(3) C(21) 115.5(3) yes . . .
O(3) N(3) C(21) 120.1(4) yes . . .
Ni(1) N(4) C(22) 111.6(3) yes . . .
Ni(1) N(4) C(26) 142.6(3) yes . . .
C(22) N(4) C(26) 105.8(4) yes . . .
C(22) N(5) C(23) 127.0(3) yes . . .
C(22) N(5) C(25) 107.0(4) yes . . .
C(23) N(5) C(25) 125.8(4) yes . . .
Ni(1) N(6) C(27) 121.1(3) yes . . .
Ni(1) N(6) C(27) 121.1(3) yes . . 2_755
C(27) N(6) C(27) 117.9(5) yes . . 2_755
Ni(1) N(7) C(30) 122.3(2) yes . . .
Ni(1) N(7) C(30) 122.3(2) yes . . 2_755
C(30) N(7) C(30) 115.5(4) yes . . 2_755
O(1) C(1) C(2) 118.9(4) yes . . .
O(1) C(1) C(6) 122.8(4) yes . . .
C(2) C(1) C(6) 118.3(4) yes . . .
C(1) C(2) C(3) 120.4(4) yes . . .
C(2) C(3) C(4) 121.1(4) yes . . .
C(3) C(4) C(5) 118.4(5) yes . . .
C(4) C(5) C(6) 121.9(5) yes . . .
C(1) C(6) C(5) 120.0(4) yes . . .
C(1) C(6) C(7) 122.5(4) yes . . .
C(5) C(6) C(7) 117.6(4) yes . . .
N(1) C(7) C(6) 125.7(4) yes . . .
N(1) C(8) C(9) 111.7(3) yes . . .
N(1) C(8) C(10) 105.2(3) yes . . .
N(1) C(8) C(11) 106.0(3) yes . . .
C(9) C(8) C(10) 109.4(3) yes . . .
C(9) C(8) C(11) 111.7(3) yes . . .
C(10) C(8) C(11) 112.7(3) yes . . .
N(2) C(11) C(8) 107.6(3) yes . . .
N(2) C(11) C(12) 105.9(3) yes . . .
N(2) C(11) C(13) 111.7(3) yes . . .
C(8) C(11) C(12) 111.6(3) yes . . .
C(8) C(11) C(13) 110.9(3) yes . . .
C(12) C(11) C(13) 109.1(3) yes . . .
N(2) C(14) C(15) 127.1(4) yes . . .
C(14) C(15) C(16) 117.7(4) yes . . .
C(14) C(15) C(20) 122.9(4) yes . . .
C(16) C(15) C(20) 119.4(4) yes . . .
C(15) C(16) C(17) 121.2(4) yes . . .
C(16) C(17) C(18) 119.3(4) yes . . .
C(17) C(18) C(19) 121.0(5) yes . . .
C(18) C(19) C(20) 120.9(4) yes . . .
O(2) C(20) C(15) 123.5(4) yes . . .
O(2) C(20) C(19) 118.3(4) yes . . .
C(15) C(20) C(19) 118.2(4) yes . . .
N(3) C(21) C(22) 112.9(4) yes . . .
N(4) C(22) N(5) 110.4(4) yes . . .
N(4) C(22) C(21) 120.4(4) yes . . .
N(5) C(22) C(21) 129.2(4) yes . . .
N(5) C(23) C(24) 111.4(4) yes . . .
N(5) C(25) C(26) 106.3(4) yes . . .
N(4) C(26) C(25) 110.5(4) yes . . .
N(6) C(27) C(28) 122.4(5) yes . . .
C(27) C(28) C(29) 119.7(5) yes . . .
C(28) C(29) C(28) 118.0(6) yes . . 2_755
N(7) C(30) C(31) 123.2(4) yes . . .
C(30) C(31) C(32) 120.2(5) yes . . .
C(31) C(32) C(31) 117.5(6) yes . . 2_755
C(1) C(2) H(1) 119.9 no . . .
C(3) C(2) H(1) 119.8 no . . .
C(2) C(3) H(2) 119.4 no . . .
C(4) C(3) H(2) 119.5 no . . .
C(3) C(4) H(3) 120.7 no . . .
C(5) C(4) H(3) 120.8 no . . .
C(4) C(5) H(4) 119.0 no . . .
C(6) C(5) H(4) 119.1 no . . .
N(1) C(7) H(5) 117.2 no . . .
C(6) C(7) H(5) 117.2 no . . .
C(8) C(9) H(6) 109.1 no . . .
C(8) C(9) H(7) 109.6 no . . .
C(8) C(9) H(8) 109.6 no . . .
H(6) C(9) H(7) 109.5 no . . .
H(6) C(9) H(8) 109.5 no . . .
H(7) C(9) H(8) 109.5 no . . .
C(8) C(10) H(9) 109.5 no . . .
C(8) C(10) H(10) 109.4 no . . .
C(8) C(10) H(11) 109.5 no . . .
H(9) C(10) H(10) 109.5 no . . .
H(9) C(10) H(11) 109.5 no . . .
H(10) C(10) H(11) 109.5 no . . .
C(11) C(12) H(12) 109.5 no . . .
C(11) C(12) H(13) 109.5 no . . .
C(11) C(12) H(14) 109.5 no . . .
H(12) C(12) H(13) 109.5 no . . .
H(12) C(12) H(14) 109.5 no . . .
H(13) C(12) H(14) 109.5 no . . .
C(11) C(13) H(15) 109.5 no . . .
C(11) C(13) H(16) 109.6 no . . .
C(11) C(13) H(17) 109.3 no . . .
H(15) C(13) H(16) 109.5 no . . .
H(15) C(13) H(17) 109.5 no . . .
H(16) C(13) H(17) 109.5 no . . .
N(2) C(14) H(18) 116.4 no . . .
C(15) C(14) H(18) 116.4 no . . .
C(15) C(16) H(19) 119.4 no . . .
C(17) C(16) H(19) 119.4 no . . .
C(16) C(17) H(20) 120.3 no . . .
C(18) C(17) H(20) 120.4 no . . .
C(17) C(18) H(21) 119.5 no . . .
C(19) C(18) H(21) 119.5 no . . .
C(18) C(19) H(22) 119.6 no . . .
C(20) C(19) H(22) 119.6 no . . .
N(3) C(21) H(23) 123.5 no . . .
C(22) C(21) H(23) 123.6 no . . .
N(5) C(23) H(24) 108.9 no . . .
N(5) C(23) H(25) 108.9 no . . .
C(24) C(23) H(24) 109.3 no . . .
C(24) C(23) H(25) 108.8 no . . .
H(24) C(23) H(25) 109.5 no . . .
C(23) C(24) H(27) 109.8 no . . .
C(23) C(24) H(28) 109.6 no . . .
C(23) C(24) H(44) 109.1 no . . .
H(27) C(24) H(28) 109.5 no . . .
H(27) C(24) H(44) 109.5 no . . .
H(28) C(24) H(44) 109.5 no . . .
N(5) C(25) H(29) 126.9 no . . .
C(26) C(25) H(29) 126.9 no . . .
N(4) C(26) H(30) 124.7 no . . .
C(25) C(26) H(30) 124.7 no . . .
N(6) C(27) H(31) 118.8 no . . .
C(28) C(27) H(31) 118.8 no . . .
C(27) C(28) H(32) 120.1 no . . .
C(29) C(28) H(32) 120.1 no . . .
C(28) C(29) H(41) 121.0 no . . .
C(28) C(29) H(41) 121.0 no 2_755 . .
N(7) C(30) H(33) 118.3 no . . .
C(31) C(30) H(33) 118.4 no . . .
C(30) C(31) H(34) 119.8 no . . .
C(32) C(31) H(34) 119.9 no . . .
C(31) C(32) H(42) 121.2 no . . .
C(31) C(32) H(42) 121.2 no 2_755 . .

loop_
_geom_bond_atom_site_label_1
_geom_bond_atom_site_label_2
_geom_bond_distance
_geom_bond_publ_flag
_geom_bond_site_symmetry_1
_geom_bond_site_symmetry_2
Ni(1) N(3) 2.083(4) yes . .
Ni(1) N(3) 2.083(4) yes . 2_755
Ni(1) N(4) 2.040(4) yes . .
Ni(1) N(4) 2.040(4) yes . 2_755
Ni(1) N(6) 2.141(6) yes . .
Ni(1) N(7) 2.152(5) yes . .
Mn(1) O(1) 1.910(2) yes . .
Mn(1) O(1) 2.552(2) yes . 7_756
Mn(1) O(2) 1.872(3) yes . .
Mn(1) O(3) 2.117(3) yes . .
Mn(1) N(1) 1.986(3) yes . .
Mn(1) N(2) 1.992(3) yes . .
Cl(1) O(4) 1.378(8) yes . .
Cl(1) O(5) 1.322(7) yes . .
Cl(1) O(6) 1.305(6) yes . .
Cl(1) O(7) 1.399(4) yes . .
O(1) C(1) 1.345(5) yes . .
O(2) C(20) 1.326(5) yes . .
O(3) N(3) 1.305(5) yes . .
N(1) C(7) 1.278(6) yes . .
N(1) C(8) 1.507(5) yes . .
N(2) C(11) 1.509(6) yes . .
N(2) C(14) 1.287(6) yes . .
N(3) C(21) 1.312(7) yes . .
N(4) C(22) 1.344(6) yes . .
N(4) C(26) 1.363(6) yes . .
N(5) C(22) 1.358(6) yes . .
N(5) C(23) 1.465(6) yes . .
N(5) C(25) 1.385(6) yes . .
N(6) C(27) 1.344(6) yes . .
N(6) C(27) 1.344(6) yes . 2_755
N(7) C(30) 1.364(6) yes . .
N(7) C(30) 1.364(6) yes . 2_755
C(1) C(2) 1.408(6) yes . .
C(1) C(6) 1.401(7) yes . .
C(2) C(3) 1.390(7) yes . .
C(3) C(4) 1.396(8) yes . .
C(4) C(5) 1.372(7) yes . .
C(5) C(6) 1.397(7) yes . .
C(6) C(7) 1.447(6) yes . .
C(8) C(9) 1.521(7) yes . .
C(8) C(10) 1.538(6) yes . .
C(8) C(11) 1.559(6) yes . .
C(11) C(12) 1.534(6) yes . .
C(11) C(13) 1.526(6) yes . .
C(14) C(15) 1.440(7) yes . .
C(15) C(16) 1.411(6) yes . .
C(15) C(20) 1.412(6) yes . .
C(16) C(17) 1.374(7) yes . .
C(17) C(18) 1.384(7) yes . .
C(18) C(19) 1.383(7) yes . .
C(19) C(20) 1.405(7) yes . .
C(21) C(22) 1.444(6) yes . .
C(23) C(24) 1.506(7) yes . .
C(25) C(26) 1.352(8) yes . .
C(27) C(28) 1.380(7) yes . .
C(28) C(29) 1.380(7) yes . .
C(30) C(31) 1.394(7) yes . .
C(31) C(32) 1.377(6) yes . .
C(2) H(1) 0.950 no . .
C(3) H(2) 0.950 no . .
C(4) H(3) 0.950 no . .
C(5) H(4) 0.950 no . .
C(7) H(5) 0.950 no . .
C(9) H(6) 0.950 no . .
C(9) H(7) 0.950 no . .
C(9) H(8) 0.950 no . .
C(10) H(9) 0.950 no . .
C(10) H(10) 0.950 no . .
C(10) H(11) 0.950 no . .
C(12) H(12) 0.950 no . .
C(12) H(13) 0.950 no . .
C(12) H(14) 0.950 no . .
C(13) H(15) 0.950 no . .
C(13) H(16) 0.950 no . .
C(13) H(17) 0.950 no . .
C(14) H(18) 0.950 no . .
C(16) H(19) 0.950 no . .
C(17) H(20) 0.950 no . .
C(18) H(21) 0.950 no . .
C(19) H(22) 0.950 no . .
C(21) H(23) 0.950 no . .
C(23) H(24) 0.950 no . .
C(23) H(25) 0.950 no . .
C(24) H(27) 0.950 no . .
C(24) H(28) 0.950 no . .
C(24) H(44) 0.950 no . .
C(25) H(29) 0.950 no . .
C(26) H(30) 0.950 no . .
C(27) H(31) 0.950 no . .
C(28) H(32) 0.950 no . .
C(29) H(41) 1.084 no . .
C(30) H(33) 0.950 no . .
C(31) H(34) 0.950 no . .
C(32) H(42) 0.765 no . .
